data_7060671
loop_
_publ_author_name
'Chisholm, Desmond T.'
'Hayes, Paul G.'

_publ_section_title
;
 Synthesis and characterization of group 13 dichloride (M = Ga, In),
 dimethyl (M = Al) and cationic methyl aluminum complexes supported by
 monoanionic NNN-pincer ligands
;
_journal_issue 33
_journal_name_full 'New Journal of Chemistry'
_journal_page_first 15043
_journal_page_last 15052
_journal_paper_doi 10.1039/D1NJ01064F
_journal_volume 45
_journal_year 2021
_chemical_formula_moiety 'C34 H52 Cl2 In N3 P2'
_chemical_formula_sum 'C34 H52 Cl2 In N3 P2'
_chemical_formula_weight 750.44
_chemical_name_systematic 'LInCl2 (Ar = Pipp)'
_space_group_crystal_system monoclinic
_space_group_IT_number 14
_space_group_name_Hall '-P 2ybc'
_space_group_name_H-M_alt 'P 1 21/c 1'
_atom_sites_solution_hydrogens geom
_atom_sites_solution_primary dual
_audit_creation_date 2021-04-07
_audit_creation_method
;
Olex2 1.3
(compiled 2020.11.12 svn.r5f609507 for OlexSys, GUI svn.r6272)
;
_audit_update_record
;
2021-04-28 deposited with the CCDC.	2021-04-30 downloaded from the CCDC.
;
_cell_angle_alpha 90
_cell_angle_beta 112.9950(10)
_cell_angle_gamma 90
_cell_formula_units_Z 8
_cell_length_a 16.3379(2)
_cell_length_b 23.9920(2)
_cell_length_c 20.6103(2)
_cell_measurement_reflns_used 29222
_cell_measurement_temperature 100.0(4)
_cell_measurement_theta_max 79.3720
_cell_measurement_theta_min 9.0270
_cell_volume 7436.85(14)
_computing_cell_refinement 'CrysAlisPro 1.171.41.72a (Rigaku OD, 2020)'
_computing_data_collection 'CrysAlisPro 1.171.41.72a (Rigaku OD, 2020)'
_computing_data_reduction 'CrysAlisPro 1.171.41.72a (Rigaku OD, 2020)'
_computing_molecular_graphics 'Olex2 1.3 (Dolomanov et al., 2009)'
_computing_publication_material 'Olex2 1.3 (Dolomanov et al., 2009)'
_computing_structure_refinement 'SHELXL 2018/3 (Sheldrick, 2015)'
_computing_structure_solution 'SHELXT 2018/2 (Sheldrick, 2018)'
_diffrn_ambient_environment N~2~
_diffrn_ambient_temperature 100.0(4)
_diffrn_detector 'Hybrid Pixel Array Detector'
_diffrn_detector_area_resol_mean 5.8140
_diffrn_detector_type 'Pilatus 200K'
_diffrn_measured_fraction_theta_full 0.971
_diffrn_measured_fraction_theta_max 0.942
_diffrn_measurement_details
;
List of Runs (angles in degrees, time in seconds):

  # Type    Start    End  Width  t~exp~   \w     \q     \k     \f   Frames
#--------------------------------------------------------------------------
  1  \w    -42.00  28.00   0.50    2.72    --  -38.50  37.00-180.00  140
  2  \w   -108.00 -33.00   0.50    2.72    --  -38.50 -19.00-150.00  150
  3  \w   -105.00 -35.00   0.50    2.72    --  -38.50 -37.00 150.00  140
  4  \w    -18.00  53.00   0.50    2.72    --   49.06 -37.00 120.00  142
  5  \w     41.00 116.00   0.50   10.87    --  111.00-111.00 150.00  150
  6  \w     57.00 151.00   0.50   10.87    --  111.00 178.00 -60.00  188
  7  \w     41.00 121.00   0.50   10.87    --  111.00 -12.00  60.00  160
  8  \w     46.00 134.00   0.50   10.87    --  111.00 -77.00 150.00  176
  9  \w    101.00 178.00   0.50   10.87    --  111.00  12.00  90.00  154
 10  \w    105.00 175.00   0.50   10.87    --  111.00  50.00-180.00  140
 11  \w     47.00 117.00   0.50   10.87    --  111.00 -50.00-180.00  140
 12  \w    100.00 178.00   0.50   10.87    --  111.00 111.00 -60.00  156
 13  \w     26.00 114.00   0.50    2.72    --   49.06  77.00  60.00  176
 14  \w     37.00 112.00   0.50    2.72    --   49.06  57.00 -30.00  150
 15  \w     23.00 100.00   0.50    2.72    --   49.06-125.00  30.00  154
 16  \w    105.00 130.00   0.50   10.87    --  111.00  50.00-120.00   50
;
_diffrn_measurement_device 'four-circle diffractometer'
_diffrn_measurement_device_type 'SuperNova, Dual, Cu at home/near, Pilatus 200K'
_diffrn_measurement_method '\w scans'
_diffrn_orient_matrix_type 'CrysAlisPro convention (1999,Acta A55,543-557)'
_diffrn_orient_matrix_UB_11 0.0336264000
_diffrn_orient_matrix_UB_12 0.0572295000
_diffrn_orient_matrix_UB_13 0.0338249000
_diffrn_orient_matrix_UB_21 -0.0385012000
_diffrn_orient_matrix_UB_22 0.0274375000
_diffrn_orient_matrix_UB_23 -0.0733936000
_diffrn_orient_matrix_UB_31 -0.0887680000
_diffrn_orient_matrix_UB_32 0.0098157000
_diffrn_orient_matrix_UB_33 0.0079867000
_diffrn_radiation_monochromator mirror
_diffrn_radiation_probe x-ray
_diffrn_radiation_type 'Cu K\a'
_diffrn_radiation_wavelength 1.54184
_diffrn_reflns_av_R_equivalents 0.0849
_diffrn_reflns_av_unetI/netI 0.0514
_diffrn_reflns_Laue_measured_fraction_full 0.971
_diffrn_reflns_Laue_measured_fraction_max 0.942
_diffrn_reflns_limit_h_max 14
_diffrn_reflns_limit_h_min -20
_diffrn_reflns_limit_k_max 30
_diffrn_reflns_limit_k_min -30
_diffrn_reflns_limit_l_max 25
_diffrn_reflns_limit_l_min -23
_diffrn_reflns_number 49809
_diffrn_reflns_point_group_measured_fraction_full 0.971
_diffrn_reflns_point_group_measured_fraction_max 0.942
_diffrn_reflns_theta_full 67.684
_diffrn_reflns_theta_max 79.828
_diffrn_reflns_theta_min 3.468
_diffrn_source 'micro-focus sealed X-ray tube'
_diffrn_source_type 'SuperNova (Cu) X-ray Source'
_exptl_absorpt_coefficient_mu 7.406
_exptl_absorpt_correction_T_max 1.00000
_exptl_absorpt_correction_T_min 0.79072
_exptl_absorpt_correction_type multi-scan
_exptl_absorpt_process_details
;
CrysAlisPro 1.171.41.72a (Rigaku Oxford Diffraction, 2020)
Empirical absorption correction using spherical harmonics,
implemented in SCALE3 ABSPACK scaling algorithm.
;
_exptl_crystal_colour 'clear light colourless'
_exptl_crystal_colour_lustre clear
_exptl_crystal_colour_modifier light
_exptl_crystal_colour_primary colourless
_exptl_crystal_density_diffrn 1.341
_exptl_crystal_description needle
_exptl_crystal_F_000 3120
_exptl_crystal_preparation 'crystal prepared with a paratone oil'
_exptl_crystal_recrystallization_method 'Crystallised by slow evaporation of a concetrated solution of toluene'
_exptl_crystal_size_max 0.41
_exptl_crystal_size_mid 0.04
_exptl_crystal_size_min 0.04
_refine_diff_density_max 1.504
_refine_diff_density_min -1.441
_refine_diff_density_rms 0.123
_refine_ls_extinction_method none
_refine_ls_goodness_of_fit_ref 1.040
_refine_ls_hydrogen_treatment constr
_refine_ls_matrix_type full
_refine_ls_number_parameters 781
_refine_ls_number_reflns 15266
_refine_ls_number_restraints 0
_refine_ls_restrained_S_all 1.040
_refine_ls_R_factor_all 0.0461
_refine_ls_R_factor_gt 0.0422
_refine_ls_shift/su_max 0.004
_refine_ls_shift/su_mean 0.000
_refine_ls_structure_factor_coef Fsqd
_refine_ls_weighting_details 'w=1/[\s^2^(Fo^2^)+(0.0850P)^2^] where P=(Fo^2^+2Fc^2^)/3'
_refine_ls_weighting_scheme calc
_refine_ls_wR_factor_gt 0.1134
_refine_ls_wR_factor_ref 0.1163
_reflns_Friedel_coverage 0.000
_reflns_number_gt 13720
_reflns_number_total 15266
_reflns_threshold_expression 'I > 2\s(I)'
_twin_special_details
;
Component 2 rotated by -178.5660\% 
around [0.01 0.01 1.00] (reciprocal) or [0.46 0.00 0.89] (direct)
;
_cod_data_source_file d1nj01064f2.cif
_cod_data_source_block ph17078_twin1_hklf4
_cod_depositor_comments 'Adding full bibliography for 7060669--7060676.cif.'
_cod_database_code 7060671
_shelx_shelxl_version_number 2018/3
_chemical_oxdiff_formula 'C34 H52 Cl2 In N3 P2'
_chemical_oxdiff_usercomment 'Clear long needles'
_shelx_space_group_comment
;
The symmetry employed for this shelxl refinement is uniquely defined
by the following loop, which should always be used as a source of
symmetry information in preference to the above space-group names.
They are only intended as comments.
;
_shelx_estimated_absorpt_t_max 0.756
_shelx_estimated_absorpt_t_min 0.151
_olex2_refinement_description
;
1. Fixed Uiso
 At 1.2 times of:
  All C(H) groups
 At 1.5 times of:
  All C(H,H,H) groups
2.a Ternary CH refined with riding coordinates:
 C23(H23), C5(H5), C42(H42), C39(H39), C57(H57), C51(H51), C8(H8), C20(H20),
 C54(H54), C17(H17), C32(H32), C66(H66)
2.b Aromatic/amide H refined with riding coordinates:
 C31(H31), C3(H3), C12(H12), C2(H2), C15(H15), C46(H46), C47(H47), C30(H30),
 C16(H16), C65(H65), C64(H64), C49(H49), C36(H36), C50(H50), C13(H13), C62(H62),
  C37(H37), C28(H28), C61(H61), C27(H27)
2.c Idealised Me refined as rotating group:
 C24(H24A,H24B,H24C), C44(H44A,H44B,H44C), C58(H58A,H58B,H58C), C7(H7A,H7B,
 H7C), C43(H43A,H43B,H43C), C55(H55A,H55B,H55C), C21(H21A,H21B,H21C), C40(H40A,
 H40B,H40C), C6(H6A,H6B,H6C), C25(H25A,H25B,H25C), C59(H59A,H59B,H59C),
 C10(H10A,H10B,H10C), C9(H9A,H9B,H9C), C22(H22A,H22B,H22C), C41(H41A,H41B,H41C),
  C56(H56A,H56B,H56C), C19(H19A,H19B,H19C), C34(H34A,H34B,H34C), C33(H33A,H33B,
 H33C), C53(H53A,H53B,H53C), C52(H52A,H52B,H52C), C18(H18A,H18B,H18C), C67(H67A,
 H67B,H67C), C68(H68A,H68B,H68C)
;
_olex2_exptl_crystal_mounting_method 'Mounted on a MiTeGen spoon at 100 K'
_olex2_submission_special_instructions 'No special instructions were received'
_oxdiff_exptl_absorpt_empirical_details
;
Empirical correction (ABSPACK) includes:
- Absorption correction using spherical harmonics
- Frame scaling
;
_oxdiff_exptl_absorpt_empirical_full_max 1.475
_oxdiff_exptl_absorpt_empirical_full_min 0.527
_oxdiff_twin_integration_method simultaneous
_oxdiff_twin_items 2

loop_
_space_group_symop_operation_xyz
'x, y, z'
'-x, y+1/2, -z+1/2'
'-x, -y, -z'
'x, -y-1/2, z-1/2'

loop_
_atom_site_label
_atom_site_type_symbol
_atom_site_fract_x
_atom_site_fract_y
_atom_site_fract_z
_atom_site_U_iso_or_equiv
_atom_site_adp_type
_atom_site_occupancy
_atom_site_site_symmetry_order
_atom_site_calc_flag
_atom_site_refinement_flags_posn
_atom_site_refinement_flags_adp
_atom_site_refinement_flags_occupancy
_atom_site_disorder_assembly
_atom_site_disorder_group
In2 In 0.62521(2) 0.69652(2) 0.29610(2) 0.01680(6) Uani 1 1 d . . . . .
In1 In 0.85733(2) 0.44109(2) 0.69596(2) 0.01763(6) Uani 1 1 d . . . . .
Cl3 Cl 0.74516(4) 0.64243(3) 0.37407(3) 0.02472(13) Uani 1 1 d . . . . .
Cl4 Cl 0.65774(4) 0.73624(3) 0.20328(3) 0.02478(13) Uani 1 1 d . . . . .
P2 P 0.89183(4) 0.55265(3) 0.61333(3) 0.01715(13) Uani 1 1 d . . . . .
Cl1 Cl 0.84583(4) 0.46741(3) 0.80349(3) 0.02589(13) Uani 1 1 d . . . . .
P1 P 1.04892(4) 0.37001(3) 0.74854(3) 0.01783(13) Uani 1 1 d . . . . .
P3 P 0.43378(4) 0.62644(3) 0.22458(3) 0.01779(13) Uani 1 1 d . . . . .
Cl2 Cl 0.73435(4) 0.39195(3) 0.61472(4) 0.02849(14) Uani 1 1 d . . . . .
P4 P 0.58576(4) 0.79436(3) 0.39514(3) 0.01817(13) Uani 1 1 d . . . . .
N4 N 0.50300(14) 0.71408(9) 0.30553(12) 0.0189(4) Uani 1 1 d . . . . .
N1 N 0.97575(13) 0.46315(9) 0.68224(12) 0.0184(4) Uani 1 1 d . . . . .
N5 N 0.53848(14) 0.62404(9) 0.23811(12) 0.0195(4) Uani 1 1 d . . . . .
N2 N 0.94519(14) 0.36484(9) 0.73648(12) 0.0203(4) Uani 1 1 d . . . . .
N3 N 0.82238(13) 0.52559(9) 0.64262(12) 0.0189(4) Uani 1 1 d . . . . .
N6 N 0.65782(13) 0.77394(9) 0.36459(12) 0.0194(4) Uani 1 1 d . . . . .
C1 C 1.05286(16) 0.43427(10) 0.70739(14) 0.0183(5) Uani 1 1 d . . . . .
C35 C 0.42682(16) 0.68422(10) 0.27605(14) 0.0188(5) Uani 1 1 d . . . . .
C4 C 0.98758(16) 0.50965(10) 0.65025(13) 0.0170(4) Uani 1 1 d . . . . .
C31 C 0.66719(17) 0.53646(12) 0.55659(15) 0.0230(5) Uani 1 1 d . . . . .
H31 H 0.679689 0.513054 0.524421 0.028 Uiso 1 1 calc R U . . .
C3 C 1.07550(16) 0.51129(11) 0.65485(14) 0.0193(5) Uani 1 1 d . . . . .
H3 H 1.101679 0.539573 0.636973 0.023 Uiso 1 1 calc R U . . .
C12 C 0.87256(17) 0.27282(12) 0.71775(16) 0.0234(5) Uani 1 1 d . . . . .
H12 H 0.862324 0.274907 0.669157 0.028 Uiso 1 1 calc R U . . .
C23 C 0.85475(17) 0.55087(11) 0.51779(14) 0.0201(5) Uani 1 1 d . . . . .
H23 H 0.797943 0.572353 0.496942 0.024 Uiso 1 1 calc R U . . .
C5 C 1.12432(17) 0.37374(12) 0.84135(15) 0.0246(5) Uani 1 1 d . . . . .
H5 H 1.117838 0.338478 0.864768 0.029 Uiso 1 1 calc R U . . .
C2 C 1.11738(16) 0.46272(11) 0.69121(14) 0.0193(5) Uani 1 1 d . . . . .
H2 H 1.177164 0.451561 0.702448 0.023 Uiso 1 1 calc R U . . .
C15 C 0.89737(18) 0.26579(12) 0.85779(15) 0.0246(5) Uani 1 1 d . . . . .
H15 H 0.905960 0.264168 0.906078 0.030 Uiso 1 1 calc R U . . .
C11 C 0.91577(16) 0.31678(11) 0.76251(15) 0.0207(5) Uani 1 1 d . . . . .
C42 C 0.38980(17) 0.56709(11) 0.25519(15) 0.0220(5) Uani 1 1 d . . . . .
H42 H 0.328957 0.577576 0.251634 0.026 Uiso 1 1 calc R U . . .
C46 C 0.62329(17) 0.53680(11) 0.25502(15) 0.0215(5) Uani 1 1 d . . . . .
H46 H 0.637568 0.539224 0.304255 0.026 Uiso 1 1 calc R U . . .
C24 C 0.92337(18) 0.57808(12) 0.49358(15) 0.0257(5) Uani 1 1 d . . . . .
H24A H 0.926361 0.618164 0.503385 0.039 Uiso 1 1 calc R U . . .
H24B H 0.905554 0.572113 0.442859 0.039 Uiso 1 1 calc R U . . .
H24C H 0.981902 0.561283 0.519098 0.039 Uiso 1 1 calc R U . . .
C48 C 0.63515(16) 0.48662(11) 0.15647(15) 0.0229(5) Uani 1 1 d . . . . .
C14 C 0.85702(17) 0.22134(11) 0.81411(16) 0.0233(5) Uani 1 1 d . . . . .
C47 C 0.65424(17) 0.49225(11) 0.22835(15) 0.0229(5) Uani 1 1 d . . . . .
H47 H 0.689573 0.464648 0.259962 0.027 Uiso 1 1 calc R U . . .
C30 C 0.58209(18) 0.55798(11) 0.53808(16) 0.0241(5) Uani 1 1 d . . . . .
H30 H 0.537630 0.549428 0.493119 0.029 Uiso 1 1 calc R U . . .
C44 C 0.4465(2) 0.55629(13) 0.33336(18) 0.0298(6) Uani 1 1 d . . . . .
H44A H 0.419457 0.526390 0.350696 0.045 Uiso 1 1 calc R U . . .
H44B H 0.449603 0.590359 0.360461 0.045 Uiso 1 1 calc R U . . .
H44C H 0.506572 0.545227 0.338850 0.045 Uiso 1 1 calc R U . . .
C16 C 0.92581(18) 0.31303(12) 0.83259(16) 0.0236(5) Uani 1 1 d . . . . .
H16 H 0.952398 0.343018 0.863835 0.028 Uiso 1 1 calc R U . . .
C26 C 0.73466(17) 0.54877(11) 0.62187(14) 0.0203(5) Uani 1 1 d . . . . .
C65 C 0.81035(18) 0.78216(12) 0.45438(16) 0.0254(5) Uani 1 1 d . . . . .
H65 H 0.797752 0.754640 0.482318 0.030 Uiso 1 1 calc R U . . .
C58 C 0.5509(2) 0.80540(14) 0.51668(17) 0.0315(6) Uani 1 1 d . . . . .
H58A H 0.546836 0.845835 0.509344 0.047 Uiso 1 1 calc R U . . .
H58B H 0.570420 0.797339 0.567105 0.047 Uiso 1 1 calc R U . . .
H58C H 0.492500 0.788497 0.491109 0.047 Uiso 1 1 calc R U . . .
C60 C 0.74433(17) 0.79837(11) 0.39023(15) 0.0207(5) Uani 1 1 d . . . . .
C64 C 0.89489(19) 0.80623(12) 0.47769(17) 0.0275(6) Uani 1 1 d . . . . .
H64 H 0.938569 0.795096 0.521893 0.033 Uiso 1 1 calc R U . . .
C38 C 0.49060(17) 0.75324(10) 0.34817(14) 0.0196(5) Uani 1 1 d . . . . .
C39 C 0.36114(17) 0.63881(12) 0.13214(15) 0.0234(5) Uani 1 1 d . . . . .
H39 H 0.369042 0.607256 0.103421 0.028 Uiso 1 1 calc R U . . .
C7 C 1.22181(18) 0.37886(14) 0.85064(18) 0.0318(6) Uani 1 1 d . . . . .
H7A H 1.238288 0.346400 0.829495 0.048 Uiso 1 1 calc R U . . .
H7B H 1.259826 0.380561 0.900978 0.048 Uiso 1 1 calc R U . . .
H7C H 1.229639 0.412880 0.827377 0.048 Uiso 1 1 calc R U . . .
C49 C 0.58427(17) 0.52826(11) 0.11228(15) 0.0232(5) Uani 1 1 d . . . . .
H49 H 0.570049 0.525697 0.063061 0.028 Uiso 1 1 calc R U . . .
C43 C 0.3798(2) 0.51517(12) 0.21013(18) 0.0306(6) Uani 1 1 d . . . . .
H43A H 0.438592 0.502677 0.213895 0.046 Uiso 1 1 calc R U . . .
H43B H 0.342967 0.523902 0.160839 0.046 Uiso 1 1 calc R U . . .
H43C H 0.351395 0.485551 0.226680 0.046 Uiso 1 1 calc R U . . .
C36 C 0.36324(18) 0.70436(12) 0.29968(16) 0.0238(5) Uani 1 1 d . . . . .
H36 H 0.304365 0.690916 0.287246 0.029 Uiso 1 1 calc R U . . .
C57 C 0.61838(18) 0.78116(12) 0.48921(14) 0.0240(5) Uani 1 1 d . . . . .
H57 H 0.677049 0.799609 0.515123 0.029 Uiso 1 1 calc R U . . .
C55 C 0.51926(18) 0.87907(12) 0.29910(15) 0.0254(5) Uani 1 1 d . . . . .
H55A H 0.489364 0.915343 0.288606 0.038 Uiso 1 1 calc R U . . .
H55B H 0.477730 0.849936 0.272364 0.038 Uiso 1 1 calc R U . . .
H55C H 0.570644 0.879644 0.285772 0.038 Uiso 1 1 calc R U . . .
C21 C 0.96574(19) 0.62593(12) 0.72313(16) 0.0276(6) Uani 1 1 d . . . . .
H21A H 0.998202 0.660953 0.739301 0.041 Uiso 1 1 calc R U . . .
H21B H 1.005798 0.594439 0.743474 0.041 Uiso 1 1 calc R U . . .
H21C H 0.915806 0.624302 0.738151 0.041 Uiso 1 1 calc R U . . .
C50 C 0.55347(18) 0.57386(11) 0.13846(15) 0.0227(5) Uani 1 1 d . . . . .
H50 H 0.520074 0.602159 0.107010 0.027 Uiso 1 1 calc R U . . .
C45 C 0.57109(16) 0.57835(11) 0.21000(15) 0.0198(5) Uani 1 1 d . . . . .
C51 C 0.67070(19) 0.43593(11) 0.13036(17) 0.0259(6) Uani 1 1 d . . . . .
H51 H 0.657392 0.402276 0.153175 0.031 Uiso 1 1 calc R U . . .
C8 C 1.09127(17) 0.31790(11) 0.70531(17) 0.0248(5) Uani 1 1 d . . . . .
H8 H 1.151004 0.330988 0.708908 0.030 Uiso 1 1 calc R U . . .
C20 C 0.93045(17) 0.62294(10) 0.64255(14) 0.0210(5) Uani 1 1 d . . . . .
H20 H 0.982199 0.630045 0.629254 0.025 Uiso 1 1 calc R U . . .
C40 C 0.3899(2) 0.69259(12) 0.10715(17) 0.0278(6) Uani 1 1 d . . . . .
H40A H 0.377961 0.724456 0.131913 0.042 Uiso 1 1 calc R U . . .
H40B H 0.356414 0.696913 0.056292 0.042 Uiso 1 1 calc R U . . .
H40C H 0.453596 0.690856 0.117215 0.042 Uiso 1 1 calc R U . . .
C13 C 0.84441(18) 0.22624(11) 0.74304(16) 0.0242(5) Uani 1 1 d . . . . .
H13 H 0.815805 0.196852 0.711410 0.029 Uiso 1 1 calc R U . . .
C6 C 1.0972(2) 0.42241(14) 0.87696(17) 0.0317(6) Uani 1 1 d . . . . .
H6A H 1.107814 0.457713 0.857621 0.048 Uiso 1 1 calc R U . . .
H6B H 1.132539 0.421373 0.927841 0.048 Uiso 1 1 calc R U . . .
H6C H 1.033960 0.419230 0.868187 0.048 Uiso 1 1 calc R U . . .
C29 C 0.56056(17) 0.59182(11) 0.58401(15) 0.0220(5) Uani 1 1 d . . . . .
C25 C 0.83613(18) 0.49048(12) 0.49211(16) 0.0268(6) Uani 1 1 d . . . . .
H25A H 0.892363 0.469992 0.506556 0.040 Uiso 1 1 calc R U . . .
H25B H 0.806321 0.489980 0.440597 0.040 Uiso 1 1 calc R U . . .
H25C H 0.797806 0.472815 0.512735 0.040 Uiso 1 1 calc R U . . .
C54 C 0.55066(17) 0.86697(11) 0.37824(15) 0.0216(5) Uani 1 1 d . . . . .
H54 H 0.497618 0.871278 0.390633 0.026 Uiso 1 1 calc R U . . .
C62 C 0.85077(19) 0.86199(14) 0.37419(16) 0.0300(6) Uani 1 1 d . . . . .
H62 H 0.863510 0.889872 0.346760 0.036 Uiso 1 1 calc R U . . .
C59 C 0.6302(2) 0.71816(12) 0.50305(16) 0.0284(6) Uani 1 1 d . . . . .
H59A H 0.572405 0.699593 0.481196 0.043 Uiso 1 1 calc R U . . .
H59B H 0.654723 0.711297 0.553966 0.043 Uiso 1 1 calc R U . . .
H59C H 0.670975 0.703408 0.482813 0.043 Uiso 1 1 calc R U . . .
C37 C 0.40432(17) 0.74893(11) 0.34596(16) 0.0239(5) Uani 1 1 d . . . . .
H37 H 0.378298 0.771488 0.370683 0.029 Uiso 1 1 calc R U . . .
C10 C 1.0318(2) 0.31445(14) 0.62695(18) 0.0338(7) Uani 1 1 d . . . . .
H10A H 1.059496 0.289992 0.603225 0.051 Uiso 1 1 calc R U . . .
H10B H 1.024184 0.351784 0.606116 0.051 Uiso 1 1 calc R U . . .
H10C H 0.973668 0.299359 0.621230 0.051 Uiso 1 1 calc R U . . .
C63 C 0.91691(18) 0.84579(13) 0.43834(16) 0.0269(6) Uani 1 1 d . . . . .
C28 C 0.62740(18) 0.60371(12) 0.64911(15) 0.0265(6) Uani 1 1 d . . . . .
H28 H 0.614498 0.626794 0.681370 0.032 Uiso 1 1 calc R U . . .
C9 C 1.1046(2) 0.26066(12) 0.7413(2) 0.0360(7) Uani 1 1 d . . . . .
H9A H 1.047525 0.246897 0.739928 0.054 Uiso 1 1 calc R U . . .
H9B H 1.146679 0.264128 0.790420 0.054 Uiso 1 1 calc R U . . .
H9C H 1.128283 0.234431 0.716504 0.054 Uiso 1 1 calc R U . . .
C61 C 0.76613(18) 0.83789(13) 0.34961(15) 0.0266(6) Uani 1 1 d . . . . .
H61 H 0.722994 0.848448 0.304899 0.032 Uiso 1 1 calc R U . . .
C22 C 0.86125(19) 0.66829(12) 0.60655(17) 0.0284(6) Uani 1 1 d . . . . .
H22A H 0.838822 0.663556 0.555300 0.043 Uiso 1 1 calc R U . . .
H22B H 0.888920 0.705094 0.619338 0.043 Uiso 1 1 calc R U . . .
H22C H 0.811834 0.665174 0.622027 0.043 Uiso 1 1 calc R U . . .
C27 C 0.71348(17) 0.58233(12) 0.66815(15) 0.0247(5) Uani 1 1 d . . . . .
H27 H 0.757874 0.590853 0.713157 0.030 Uiso 1 1 calc R U . . .
C41 C 0.26276(19) 0.64121(14) 0.12124(18) 0.0325(6) Uani 1 1 d . . . . .
H41A H 0.244802 0.605190 0.133879 0.049 Uiso 1 1 calc R U . . .
H41B H 0.226451 0.649483 0.071706 0.049 Uiso 1 1 calc R U . . .
H41C H 0.254211 0.670474 0.151166 0.049 Uiso 1 1 calc R U . . .
C17 C 0.82401(19) 0.16965(12) 0.83982(18) 0.0288(6) Uani 1 1 d . . . . .
H17 H 0.846275 0.136374 0.822428 0.035 Uiso 1 1 calc R U . . .
C32 C 0.46477(17) 0.61115(12) 0.56330(16) 0.0265(6) Uani 1 1 d . . . . .
H32 H 0.434566 0.608944 0.510799 0.032 Uiso 1 1 calc R U . . .
C56 C 0.6203(2) 0.90909(12) 0.42334(17) 0.0298(6) Uani 1 1 d . . . . .
H56A H 0.638761 0.899545 0.473282 0.045 Uiso 1 1 calc R U . . .
H56B H 0.594598 0.946624 0.415029 0.045 Uiso 1 1 calc R U . . .
H56C H 0.672088 0.908020 0.410525 0.045 Uiso 1 1 calc R U . . .
C19 C 0.7227(2) 0.16680(13) 0.80816(19) 0.0345(7) Uani 1 1 d . . . . .
H19A H 0.698595 0.198270 0.825361 0.052 Uiso 1 1 calc R U . . .
H19B H 0.703386 0.131759 0.822123 0.052 Uiso 1 1 calc R U . . .
H19C H 0.701100 0.168534 0.756656 0.052 Uiso 1 1 calc R U . . .
C66 C 1.01050(19) 0.86991(14) 0.46447(17) 0.0314(6) Uani 1 1 d . . . . .
H66 H 1.041345 0.858927 0.515060 0.038 Uiso 1 1 calc R U . . .
C34 C 0.41503(19) 0.57323(13) 0.59437(19) 0.0321(6) Uani 1 1 d . . . . .
H34A H 0.416936 0.534857 0.578726 0.048 Uiso 1 1 calc R U . . .
H34B H 0.353039 0.585478 0.578498 0.048 Uiso 1 1 calc R U . . .
H34C H 0.443021 0.574882 0.645929 0.048 Uiso 1 1 calc R U . . .
C33 C 0.4577(2) 0.67146(13) 0.5851(2) 0.0392(8) Uani 1 1 d . . . . .
H33A H 0.486038 0.674665 0.636547 0.059 Uiso 1 1 calc R U . . .
H33B H 0.394888 0.681957 0.569168 0.059 Uiso 1 1 calc R U . . .
H33C H 0.487574 0.696314 0.563587 0.059 Uiso 1 1 calc R U . . .
C53 C 0.7717(2) 0.43897(15) 0.1541(2) 0.0394(8) Uani 1 1 d . . . . .
H53A H 0.787229 0.470836 0.131423 0.059 Uiso 1 1 calc R U . . .
H53B H 0.793342 0.404545 0.140692 0.059 Uiso 1 1 calc R U . . .
H53C H 0.799173 0.443480 0.205401 0.059 Uiso 1 1 calc R U . . .
C52 C 0.6270(2) 0.42705(14) 0.05134(18) 0.0349(7) Uani 1 1 d . . . . .
H52A H 0.562246 0.425916 0.036723 0.052 Uiso 1 1 calc R U . . .
H52B H 0.647478 0.391736 0.039080 0.052 Uiso 1 1 calc R U . . .
H52C H 0.642880 0.457763 0.027160 0.052 Uiso 1 1 calc R U . . .
C18 C 0.8582(2) 0.16501(15) 0.9193(2) 0.0405(8) Uani 1 1 d . . . . .
H18A H 0.923290 0.167077 0.939289 0.061 Uiso 1 1 calc R U . . .
H18B H 0.839417 0.129316 0.932052 0.061 Uiso 1 1 calc R U . . .
H18C H 0.834078 0.195625 0.937869 0.061 Uiso 1 1 calc R U . . .
C67 C 1.0624(2) 0.8445(2) 0.4248(2) 0.0527(11) Uani 1 1 d . . . . .
H67A H 1.065970 0.804067 0.431774 0.079 Uiso 1 1 calc R U . . .
H67B H 1.122493 0.860290 0.442613 0.079 Uiso 1 1 calc R U . . .
H67C H 1.032219 0.852869 0.374470 0.079 Uiso 1 1 calc R U . . .
C68 C 1.0109(3) 0.9327(2) 0.4616(5) 0.095(3) Uani 1 1 d . . . . .
H68A H 0.982153 0.944958 0.412512 0.143 Uiso 1 1 calc R U . . .
H68B H 1.072415 0.946162 0.481559 0.143 Uiso 1 1 calc R U . . .
H68C H 0.978484 0.947695 0.488912 0.143 Uiso 1 1 calc R U . . .

loop_
_atom_site_aniso_label
_atom_site_aniso_U_11
_atom_site_aniso_U_22
_atom_site_aniso_U_33
_atom_site_aniso_U_23
_atom_site_aniso_U_13
_atom_site_aniso_U_12
In2 0.01362(9) 0.01915(10) 0.01892(10) -0.00005(6) 0.00773(7) 0.00113(5)
In1 0.01397(9) 0.01869(10) 0.02172(10) 0.00233(6) 0.00859(7) 0.00035(5)
Cl3 0.0203(3) 0.0255(3) 0.0254(3) 0.0035(2) 0.0057(2) 0.0049(2)
Cl4 0.0240(3) 0.0313(3) 0.0216(3) 0.0011(2) 0.0117(2) -0.0026(2)
P2 0.0153(3) 0.0171(3) 0.0198(3) 0.0019(2) 0.0076(2) 0.0013(2)
Cl1 0.0249(3) 0.0315(3) 0.0253(3) -0.0001(2) 0.0142(2) 0.0007(2)
P1 0.0144(3) 0.0173(3) 0.0230(3) 0.0034(2) 0.0086(2) 0.0010(2)
P3 0.0147(3) 0.0179(3) 0.0219(3) 0.0005(2) 0.0084(2) 0.0004(2)
Cl2 0.0207(3) 0.0267(3) 0.0321(3) 0.0015(3) 0.0039(2) -0.0042(2)
P4 0.0177(3) 0.0195(3) 0.0183(3) -0.0001(2) 0.0081(2) 0.0018(2)
N4 0.0149(9) 0.0212(10) 0.0235(11) -0.0003(8) 0.0106(8) 0.0014(8)
N1 0.0141(9) 0.0204(10) 0.0220(11) 0.0031(8) 0.0086(8) -0.0007(8)
N5 0.0174(9) 0.0184(9) 0.0240(11) -0.0020(8) 0.0096(8) 0.0008(8)
N2 0.0166(9) 0.0208(10) 0.0238(11) 0.0044(9) 0.0083(8) -0.0010(8)
N3 0.0154(9) 0.0196(10) 0.0225(11) 0.0046(8) 0.0082(8) 0.0042(8)
N6 0.0155(9) 0.0216(10) 0.0211(10) -0.0033(8) 0.0071(8) -0.0002(8)
C1 0.0146(10) 0.0174(11) 0.0236(13) 0.0023(9) 0.0083(10) 0.0022(8)
C35 0.0170(11) 0.0169(11) 0.0234(13) -0.0001(10) 0.0088(10) 0.0011(9)
C4 0.0164(11) 0.0170(11) 0.0179(11) 0.0021(9) 0.0071(9) 0.0020(8)
C31 0.0211(12) 0.0257(13) 0.0233(13) -0.0011(10) 0.0099(10) 0.0036(10)
C3 0.0170(11) 0.0204(11) 0.0228(12) -0.0002(10) 0.0101(9) -0.0017(9)
C12 0.0216(12) 0.0263(13) 0.0255(13) 0.0024(11) 0.0125(10) 0.0007(10)
C23 0.0176(11) 0.0247(12) 0.0190(12) 0.0011(10) 0.0083(9) 0.0018(9)
C5 0.0190(12) 0.0301(13) 0.0222(13) 0.0056(11) 0.0053(10) -0.0002(10)
C2 0.0161(11) 0.0202(11) 0.0225(12) -0.0006(10) 0.0086(9) -0.0019(9)
C15 0.0234(12) 0.0272(13) 0.0239(13) 0.0062(11) 0.0099(10) 0.0005(10)
C11 0.0162(11) 0.0217(12) 0.0267(13) 0.0024(10) 0.0111(10) 0.0020(9)
C42 0.0184(11) 0.0208(12) 0.0297(14) 0.0025(10) 0.0127(11) -0.0004(9)
C46 0.0209(11) 0.0216(12) 0.0217(12) -0.0002(10) 0.0080(10) 0.0004(9)
C24 0.0240(12) 0.0318(14) 0.0234(13) 0.0040(11) 0.0116(11) 0.0013(10)
C48 0.0159(11) 0.0227(12) 0.0309(14) -0.0040(11) 0.0099(10) -0.0032(9)
C14 0.0187(11) 0.0208(12) 0.0335(15) 0.0067(11) 0.0137(11) 0.0021(9)
C47 0.0168(11) 0.0237(12) 0.0279(13) 0.0011(10) 0.0083(10) 0.0012(9)
C30 0.0178(12) 0.0284(13) 0.0237(13) -0.0006(10) 0.0055(10) 0.0020(9)
C44 0.0268(14) 0.0312(15) 0.0344(16) 0.0099(12) 0.0152(12) 0.0029(11)
C16 0.0222(12) 0.0230(12) 0.0262(14) 0.0010(10) 0.0101(11) -0.0018(10)
C26 0.0187(11) 0.0208(11) 0.0235(13) 0.0018(10) 0.0105(10) 0.0021(9)
C65 0.0237(13) 0.0244(13) 0.0272(14) 0.0023(11) 0.0091(11) -0.0022(10)
C58 0.0349(16) 0.0393(16) 0.0227(14) 0.0026(12) 0.0138(12) 0.0110(12)
C60 0.0195(12) 0.0235(12) 0.0207(13) -0.0020(10) 0.0096(10) 0.0007(9)
C64 0.0188(12) 0.0312(14) 0.0279(15) -0.0018(11) 0.0043(11) 0.0004(10)
C38 0.0199(11) 0.0183(11) 0.0221(12) -0.0011(9) 0.0100(10) 0.0028(9)
C39 0.0191(11) 0.0281(13) 0.0221(13) 0.0007(10) 0.0070(10) -0.0015(10)
C7 0.0163(12) 0.0384(16) 0.0350(16) 0.0077(13) 0.0039(11) 0.0012(11)
C49 0.0232(12) 0.0240(12) 0.0262(13) -0.0028(10) 0.0137(11) -0.0012(10)
C43 0.0311(14) 0.0192(13) 0.0466(18) -0.0030(12) 0.0209(14) -0.0056(10)
C36 0.0176(12) 0.0228(12) 0.0347(15) -0.0001(11) 0.0141(11) 0.0000(9)
C57 0.0259(12) 0.0281(13) 0.0189(12) 0.0008(10) 0.0099(10) 0.0055(10)
C55 0.0257(13) 0.0251(12) 0.0260(14) 0.0039(11) 0.0108(11) 0.0006(10)
C21 0.0300(13) 0.0246(13) 0.0271(14) -0.0030(11) 0.0098(11) 0.0007(11)
C50 0.0240(12) 0.0225(12) 0.0240(13) 0.0044(10) 0.0120(10) 0.0022(10)
C45 0.0166(11) 0.0187(11) 0.0274(13) -0.0009(10) 0.0122(10) -0.0002(9)
C51 0.0245(13) 0.0215(12) 0.0330(15) -0.0028(11) 0.0125(12) 0.0007(10)
C8 0.0200(12) 0.0199(12) 0.0411(16) 0.0008(11) 0.0190(12) 0.0009(9)
C20 0.0227(12) 0.0160(11) 0.0256(13) 0.0004(10) 0.0107(10) -0.0008(9)
C40 0.0261(13) 0.0291(14) 0.0296(15) 0.0073(11) 0.0126(12) 0.0031(10)
C13 0.0226(12) 0.0201(12) 0.0329(15) -0.0031(11) 0.0141(11) -0.0027(9)
C6 0.0264(13) 0.0393(16) 0.0273(15) -0.0028(13) 0.0081(12) -0.0049(12)
C29 0.0205(12) 0.0210(12) 0.0257(13) 0.0034(10) 0.0103(10) 0.0035(9)
C25 0.0241(12) 0.0315(14) 0.0269(14) -0.0088(11) 0.0121(11) -0.0041(11)
C54 0.0218(12) 0.0192(11) 0.0253(13) 0.0006(10) 0.0107(10) 0.0018(9)
C62 0.0259(13) 0.0379(15) 0.0269(14) 0.0016(12) 0.0110(12) -0.0063(11)
C59 0.0303(14) 0.0299(14) 0.0279(15) 0.0081(11) 0.0143(12) 0.0092(11)
C37 0.0207(12) 0.0228(12) 0.0320(14) 0.0001(11) 0.0145(11) 0.0034(9)
C10 0.0419(17) 0.0327(15) 0.0362(17) -0.0103(13) 0.0254(14) -0.0079(13)
C63 0.0214(12) 0.0313(14) 0.0281(14) -0.0051(11) 0.0099(11) -0.0026(11)
C28 0.0234(12) 0.0322(14) 0.0255(14) -0.0047(11) 0.0113(11) 0.0081(11)
C9 0.0310(15) 0.0215(13) 0.063(2) 0.0083(14) 0.0270(15) 0.0053(11)
C61 0.0190(12) 0.0371(15) 0.0207(13) 0.0016(11) 0.0045(10) -0.0028(11)
C22 0.0294(14) 0.0217(12) 0.0342(15) 0.0050(11) 0.0126(12) 0.0069(10)
C27 0.0171(11) 0.0327(14) 0.0221(13) -0.0019(11) 0.0053(10) 0.0026(10)
C41 0.0211(13) 0.0423(17) 0.0331(16) 0.0093(13) 0.0096(12) -0.0005(11)
C17 0.0268(13) 0.0191(12) 0.0453(18) 0.0070(12) 0.0193(13) 0.0020(10)
C32 0.0177(11) 0.0314(14) 0.0279(14) 0.0016(11) 0.0062(10) 0.0054(10)
C56 0.0365(15) 0.0209(12) 0.0305(15) -0.0057(11) 0.0114(12) -0.0028(11)
C19 0.0294(14) 0.0307(15) 0.0442(18) 0.0074(13) 0.0153(13) -0.0073(12)
C66 0.0227(13) 0.0388(16) 0.0308(15) -0.0007(13) 0.0083(12) -0.0078(11)
C34 0.0220(13) 0.0301(14) 0.0449(18) -0.0045(13) 0.0138(13) 0.0000(11)
C33 0.0307(15) 0.0251(14) 0.065(2) 0.0036(15) 0.0227(16) 0.0076(12)
C53 0.0260(15) 0.0392(17) 0.054(2) -0.0184(15) 0.0173(15) 0.0029(12)
C52 0.0434(17) 0.0296(15) 0.0326(16) -0.0057(13) 0.0159(14) 0.0037(13)
C18 0.0426(18) 0.0349(16) 0.0432(19) 0.0183(15) 0.0159(15) -0.0034(13)
C67 0.0265(16) 0.085(3) 0.048(2) -0.021(2) 0.0169(16) -0.0160(17)
C68 0.037(2) 0.043(2) 0.177(7) -0.007(3) 0.011(3) -0.0176(18)

loop_
_atom_type_symbol
_atom_type_description
_atom_type_scat_dispersion_real
_atom_type_scat_dispersion_imag
_atom_type_scat_source
C C 0.0181 0.0091 'International Tables Vol C Tables 4.2.6.8 and 6.1.1.4'
H H 0.0000 0.0000 'International Tables Vol C Tables 4.2.6.8 and 6.1.1.4'
Cl Cl 0.3639 0.7018 'International Tables Vol C Tables 4.2.6.8 and 6.1.1.4'
In In 0.0822 5.0449 'International Tables Vol C Tables 4.2.6.8 and 6.1.1.4'
N N 0.0311 0.0180 'International Tables Vol C Tables 4.2.6.8 and 6.1.1.4'
P P 0.2955 0.4335 'International Tables Vol C Tables 4.2.6.8 and 6.1.1.4'

loop_
_geom_angle_atom_site_label_1
_geom_angle_atom_site_label_2
_geom_angle_atom_site_label_3
_geom_angle
_geom_angle_site_symmetry_1
_geom_angle_site_symmetry_3
_geom_angle_publ_flag
Cl4 In2 Cl3 112.26(2) . . ?
N4 In2 Cl3 127.10(6) . . ?
N4 In2 Cl4 120.56(6) . . ?
N4 In2 N5 77.52(8) . . ?
N4 In2 N6 77.35(8) . . ?
N5 In2 Cl3 96.78(6) . . ?
N5 In2 Cl4 99.99(6) . . ?
N5 In2 N6 154.61(7) . . ?
N6 In2 Cl3 95.47(6) . . ?
N6 In2 Cl4 95.78(6) . . ?
Cl2 In1 Cl1 115.89(2) . . ?
N1 In1 Cl1 117.64(6) . . ?
N1 In1 Cl2 126.47(6) . . ?
N1 In1 N2 76.86(8) . . ?
N1 In1 N3 77.49(8) . . ?
N2 In1 Cl1 98.02(6) . . ?
N2 In1 Cl2 95.66(6) . . ?
N3 In1 Cl1 96.75(6) . . ?
N3 In1 Cl2 96.83(6) . . ?
N3 In1 N2 154.13(7) . . ?
N3 P2 C4 103.65(11) . . ?
N3 P2 C23 114.16(12) . . ?
N3 P2 C20 116.90(12) . . ?
C4 P2 C23 108.35(12) . . ?
C4 P2 C20 105.24(12) . . ?
C20 P2 C23 107.80(12) . . ?
N2 P1 C1 102.98(11) . . ?
N2 P1 C5 113.68(12) . . ?
N2 P1 C8 116.57(12) . . ?
C1 P1 C5 108.80(13) . . ?
C1 P1 C8 105.73(13) . . ?
C8 P1 C5 108.42(14) . . ?
N5 P3 C35 103.54(12) . . ?
N5 P3 C42 116.50(12) . . ?
N5 P3 C39 113.28(12) . . ?
C35 P3 C42 106.17(13) . . ?
C35 P3 C39 109.14(13) . . ?
C42 P3 C39 107.75(13) . . ?
N6 P4 C38 103.63(12) . . ?
N6 P4 C57 114.01(12) . . ?
N6 P4 C54 115.99(12) . . ?
C38 P4 C57 108.22(13) . . ?
C38 P4 C54 106.47(12) . . ?
C54 P4 C57 107.93(13) . . ?
C35 N4 In2 125.84(17) . . ?
C38 N4 In2 125.56(17) . . ?
C38 N4 C35 108.2(2) . . ?
C1 N1 In1 125.53(17) . . ?
C4 N1 In1 125.61(16) . . ?
C4 N1 C1 108.8(2) . . ?
P3 N5 In2 117.60(11) . . ?
C45 N5 In2 122.98(15) . . ?
C45 N5 P3 119.33(17) . . ?
P1 N2 In1 117.89(11) . . ?
C11 N2 In1 121.98(15) . . ?
C11 N2 P1 119.25(17) . . ?
P2 N3 In1 117.35(11) . . ?
C26 N3 In1 121.49(16) . . ?
C26 N3 P2 119.84(17) . . ?
P4 N6 In2 117.52(11) . . ?
C60 N6 In2 121.66(16) . . ?
C60 N6 P4 119.94(18) . . ?
N1 C1 P1 115.27(18) . . ?
N1 C1 C2 109.5(2) . . ?
C2 C1 P1 135.14(19) . . ?
N4 C35 P3 114.71(18) . . ?
N4 C35 C36 109.8(2) . . ?
C36 C35 P3 135.2(2) . . ?
N1 C4 P2 114.79(17) . . ?
N1 C4 C3 109.2(2) . . ?
C3 C4 P2 136.01(19) . . ?
C30 C31 H31 119.5 . . ?
C30 C31 C26 120.9(3) . . ?
C26 C31 H31 119.5 . . ?
C4 C3 H3 126.7 . . ?
C4 C3 C2 106.5(2) . . ?
C2 C3 H3 126.7 . . ?
C11 C12 H12 119.4 . . ?
C13 C12 H12 119.4 . . ?
C13 C12 C11 121.1(3) . . ?
P2 C23 H23 108.3 . . ?
C24 C23 P2 111.33(18) . . ?
C24 C23 H23 108.3 . . ?
C25 C23 P2 109.46(19) . . ?
C25 C23 H23 108.3 . . ?
C25 C23 C24 111.1(2) . . ?
P1 C5 H5 108.0 . . ?
C7 C5 P1 112.2(2) . . ?
C7 C5 H5 108.0 . . ?
C7 C5 C6 111.1(2) . . ?
C6 C5 P1 109.60(19) . . ?
C6 C5 H5 108.0 . . ?
C1 C2 C3 106.0(2) . . ?
C1 C2 H2 127.0 . . ?
C3 C2 H2 127.0 . . ?
C14 C15 H15 119.2 . . ?
C14 C15 C16 121.7(3) . . ?
C16 C15 H15 119.2 . . ?
C12 C11 N2 121.2(2) . . ?
C16 C11 N2 121.4(3) . . ?
C16 C11 C12 117.4(2) . . ?
P3 C42 H42 107.1 . . ?
C44 C42 P3 109.80(19) . . ?
C44 C42 H42 107.1 . . ?
C43 C42 P3 113.1(2) . . ?
C43 C42 H42 107.1 . . ?
C43 C42 C44 112.3(2) . . ?
C47 C46 H46 119.7 . . ?
C47 C46 C45 120.6(3) . . ?
C45 C46 H46 119.7 . . ?
C23 C24 H24A 109.5 . . ?
C23 C24 H24B 109.5 . . ?
C23 C24 H24C 109.5 . . ?
H24A C24 H24B 109.5 . . ?
H24A C24 H24C 109.5 . . ?
H24B C24 H24C 109.5 . . ?
C47 C48 C51 119.4(3) . . ?
C49 C48 C47 117.1(2) . . ?
C49 C48 C51 123.5(3) . . ?
C15 C14 C13 116.9(2) . . ?
C15 C14 C17 122.9(3) . . ?
C13 C14 C17 120.2(3) . . ?
C46 C47 C48 122.1(3) . . ?
C46 C47 H47 119.0 . . ?
C48 C47 H47 119.0 . . ?
C31 C30 H30 119.3 . . ?
C31 C30 C29 121.4(3) . . ?
C29 C30 H30 119.3 . . ?
C42 C44 H44A 109.5 . . ?
C42 C44 H44B 109.5 . . ?
C42 C44 H44C 109.5 . . ?
H44A C44 H44B 109.5 . . ?
H44A C44 H44C 109.5 . . ?
H44B C44 H44C 109.5 . . ?
C15 C16 H16 119.5 . . ?
C11 C16 C15 121.1(3) . . ?
C11 C16 H16 119.5 . . ?
C31 C26 N3 121.6(2) . . ?
C27 C26 N3 120.4(2) . . ?
C27 C26 C31 117.9(2) . . ?
C60 C65 H65 119.8 . . ?
C60 C65 C64 120.3(3) . . ?
C64 C65 H65 119.8 . . ?
H58A C58 H58B 109.5 . . ?
H58A C58 H58C 109.5 . . ?
H58B C58 H58C 109.5 . . ?
C57 C58 H58A 109.5 . . ?
C57 C58 H58B 109.5 . . ?
C57 C58 H58C 109.5 . . ?
C65 C60 N6 121.5(2) . . ?
C65 C60 C61 118.2(2) . . ?
C61 C60 N6 120.2(2) . . ?
C65 C64 H64 119.0 . . ?
C63 C64 C65 122.0(3) . . ?
C63 C64 H64 119.0 . . ?
N4 C38 P4 114.71(18) . . ?
N4 C38 C37 109.4(2) . . ?
C37 C38 P4 135.8(2) . . ?
P3 C39 H39 108.2 . . ?
C40 C39 P3 109.12(19) . . ?
C40 C39 H39 108.2 . . ?
C40 C39 C41 111.1(2) . . ?
C41 C39 P3 112.0(2) . . ?
C41 C39 H39 108.2 . . ?
C5 C7 H7A 109.5 . . ?
C5 C7 H7B 109.5 . . ?
C5 C7 H7C 109.5 . . ?
H7A C7 H7B 109.5 . . ?
H7A C7 H7C 109.5 . . ?
H7B C7 H7C 109.5 . . ?
C48 C49 H49 119.2 . . ?
C48 C49 C50 121.6(3) . . ?
C50 C49 H49 119.2 . . ?
C42 C43 H43A 109.5 . . ?
C42 C43 H43B 109.5 . . ?
C42 C43 H43C 109.5 . . ?
H43A C43 H43B 109.5 . . ?
H43A C43 H43C 109.5 . . ?
H43B C43 H43C 109.5 . . ?
C35 C36 H36 127.0 . . ?
C35 C36 C37 106.0(2) . . ?
C37 C36 H36 127.0 . . ?
P4 C57 H57 108.2 . . ?
C58 C57 P4 111.82(19) . . ?
C58 C57 H57 108.2 . . ?
C59 C57 P4 109.3(2) . . ?
C59 C57 C58 111.1(2) . . ?
C59 C57 H57 108.2 . . ?
H55A C55 H55B 109.5 . . ?
H55A C55 H55C 109.5 . . ?
H55B C55 H55C 109.5 . . ?
C54 C55 H55A 109.5 . . ?
C54 C55 H55B 109.5 . . ?
C54 C55 H55C 109.5 . . ?
H21A C21 H21B 109.5 . . ?
H21A C21 H21C 109.5 . . ?
H21B C21 H21C 109.5 . . ?
C20 C21 H21A 109.5 . . ?
C20 C21 H21B 109.5 . . ?
C20 C21 H21C 109.5 . . ?
C49 C50 H50 119.6 . . ?
C45 C50 C49 120.9(3) . . ?
C45 C50 H50 119.6 . . ?
C46 C45 N5 120.1(2) . . ?
C50 C45 N5 122.1(2) . . ?
C50 C45 C46 117.8(2) . . ?
C48 C51 H51 107.1 . . ?
C53 C51 C48 111.1(2) . . ?
C53 C51 H51 107.1 . . ?
C52 C51 C48 113.8(2) . . ?
C52 C51 H51 107.1 . . ?
C52 C51 C53 110.3(3) . . ?
P1 C8 H8 107.1 . . ?
C10 C8 P1 110.4(2) . . ?
C10 C8 H8 107.1 . . ?
C10 C8 C9 112.0(3) . . ?
C9 C8 P1 112.8(2) . . ?
C9 C8 H8 107.1 . . ?
P2 C20 H20 106.8 . . ?
C21 C20 P2 109.71(18) . . ?
C21 C20 H20 106.8 . . ?
C21 C20 C22 112.6(2) . . ?
C22 C20 P2 113.73(19) . . ?
C22 C20 H20 106.8 . . ?
C39 C40 H40A 109.5 . . ?
C39 C40 H40B 109.5 . . ?
C39 C40 H40C 109.5 . . ?
H40A C40 H40B 109.5 . . ?
H40A C40 H40C 109.5 . . ?
H40B C40 H40C 109.5 . . ?
C12 C13 C14 121.7(3) . . ?
C12 C13 H13 119.1 . . ?
C14 C13 H13 119.1 . . ?
C5 C6 H6A 109.5 . . ?
C5 C6 H6B 109.5 . . ?
C5 C6 H6C 109.5 . . ?
H6A C6 H6B 109.5 . . ?
H6A C6 H6C 109.5 . . ?
H6B C6 H6C 109.5 . . ?
C30 C29 C32 119.4(2) . . ?
C28 C29 C30 117.7(2) . . ?
C28 C29 C32 122.8(2) . . ?
C23 C25 H25A 109.5 . . ?
C23 C25 H25B 109.5 . . ?
C23 C25 H25C 109.5 . . ?
H25A C25 H25B 109.5 . . ?
H25A C25 H25C 109.5 . . ?
H25B C25 H25C 109.5 . . ?
P4 C54 H54 106.8 . . ?
C55 C54 P4 109.46(19) . . ?
C55 C54 H54 106.8 . . ?
C56 C54 P4 114.19(19) . . ?
C56 C54 C55 112.4(2) . . ?
C56 C54 H54 106.8 . . ?
C63 C62 H62 119.4 . . ?
C63 C62 C61 121.2(3) . . ?
C61 C62 H62 119.4 . . ?
C57 C59 H59A 109.5 . . ?
C57 C59 H59B 109.5 . . ?
C57 C59 H59C 109.5 . . ?
H59A C59 H59B 109.5 . . ?
H59A C59 H59C 109.5 . . ?
H59B C59 H59C 109.5 . . ?
C38 C37 C36 106.5(2) . . ?
C38 C37 H37 126.7 . . ?
C36 C37 H37 126.7 . . ?
C8 C10 H10A 109.5 . . ?
C8 C10 H10B 109.5 . . ?
C8 C10 H10C 109.5 . . ?
H10A C10 H10B 109.5 . . ?
H10A C10 H10C 109.5 . . ?
H10B C10 H10C 109.5 . . ?
C64 C63 C62 117.6(3) . . ?
C64 C63 C66 120.5(3) . . ?
C62 C63 C66 121.8(3) . . ?
C29 C28 H28 119.4 . . ?
C29 C28 C27 121.3(3) . . ?
C27 C28 H28 119.4 . . ?
C8 C9 H9A 109.5 . . ?
C8 C9 H9B 109.5 . . ?
C8 C9 H9C 109.5 . . ?
H9A C9 H9B 109.5 . . ?
H9A C9 H9C 109.5 . . ?
H9B C9 H9C 109.5 . . ?
C60 C61 H61 119.7 . . ?
C62 C61 C60 120.7(3) . . ?
C62 C61 H61 119.7 . . ?
C20 C22 H22A 109.5 . . ?
C20 C22 H22B 109.5 . . ?
C20 C22 H22C 109.5 . . ?
H22A C22 H22B 109.5 . . ?
H22A C22 H22C 109.5 . . ?
H22B C22 H22C 109.5 . . ?
C26 C27 C28 120.7(3) . . ?
C26 C27 H27 119.6 . . ?
C28 C27 H27 119.6 . . ?
C39 C41 H41A 109.5 . . ?
C39 C41 H41B 109.5 . . ?
C39 C41 H41C 109.5 . . ?
H41A C41 H41B 109.5 . . ?
H41A C41 H41C 109.5 . . ?
H41B C41 H41C 109.5 . . ?
C14 C17 H17 107.3 . . ?
C19 C17 C14 111.1(2) . . ?
C19 C17 H17 107.3 . . ?
C18 C17 C14 113.8(3) . . ?
C18 C17 H17 107.3 . . ?
C18 C17 C19 109.9(3) . . ?
C29 C32 H32 107.8 . . ?
C29 C32 C33 113.1(2) . . ?
C34 C32 C29 111.1(2) . . ?
C34 C32 H32 107.8 . . ?
C34 C32 C33 109.1(3) . . ?
C33 C32 H32 107.8 . . ?
C54 C56 H56A 109.5 . . ?
C54 C56 H56B 109.5 . . ?
C54 C56 H56C 109.5 . . ?
H56A C56 H56B 109.5 . . ?
H56A C56 H56C 109.5 . . ?
H56B C56 H56C 109.5 . . ?
C17 C19 H19A 109.5 . . ?
C17 C19 H19B 109.5 . . ?
C17 C19 H19C 109.5 . . ?
H19A C19 H19B 109.5 . . ?
H19A C19 H19C 109.5 . . ?
H19B C19 H19C 109.5 . . ?
C63 C66 H66 107.2 . . ?
C67 C66 C63 110.6(3) . . ?
C67 C66 H66 107.2 . . ?
C68 C66 C63 112.7(3) . . ?
C68 C66 H66 107.2 . . ?
C68 C66 C67 111.6(4) . . ?
C32 C34 H34A 109.5 . . ?
C32 C34 H34B 109.5 . . ?
C32 C34 H34C 109.5 . . ?
H34A C34 H34B 109.5 . . ?
H34A C34 H34C 109.5 . . ?
H34B C34 H34C 109.5 . . ?
C32 C33 H33A 109.5 . . ?
C32 C33 H33B 109.5 . . ?
C32 C33 H33C 109.5 . . ?
H33A C33 H33B 109.5 . . ?
H33A C33 H33C 109.5 . . ?
H33B C33 H33C 109.5 . . ?
C51 C53 H53A 109.5 . . ?
C51 C53 H53B 109.5 . . ?
C51 C53 H53C 109.5 . . ?
H53A C53 H53B 109.5 . . ?
H53A C53 H53C 109.5 . . ?
H53B C53 H53C 109.5 . . ?
C51 C52 H52A 109.5 . . ?
C51 C52 H52B 109.5 . . ?
C51 C52 H52C 109.5 . . ?
H52A C52 H52B 109.5 . . ?
H52A C52 H52C 109.5 . . ?
H52B C52 H52C 109.5 . . ?
C17 C18 H18A 109.5 . . ?
C17 C18 H18B 109.5 . . ?
C17 C18 H18C 109.5 . . ?
H18A C18 H18B 109.5 . . ?
H18A C18 H18C 109.5 . . ?
H18B C18 H18C 109.5 . . ?
C66 C67 H67A 109.5 . . ?
C66 C67 H67B 109.5 . . ?
C66 C67 H67C 109.5 . . ?
H67A C67 H67B 109.5 . . ?
H67A C67 H67C 109.5 . . ?
H67B C67 H67C 109.5 . . ?
C66 C68 H68A 109.5 . . ?
C66 C68 H68B 109.5 . . ?
C66 C68 H68C 109.5 . . ?
H68A C68 H68B 109.5 . . ?
H68A C68 H68C 109.5 . . ?
H68B C68 H68C 109.5 . . ?

loop_
_geom_bond_atom_site_label_1
_geom_bond_atom_site_label_2
_geom_bond_distance
_geom_bond_site_symmetry_2
_geom_bond_publ_flag
In2 Cl3 2.3763(6) . ?
In2 Cl4 2.3757(6) . ?
In2 N4 2.123(2) . ?
In2 N5 2.267(2) . ?
In2 N6 2.267(2) . ?
In1 Cl1 2.3816(7) . ?
In1 Cl2 2.3669(6) . ?
In1 N1 2.129(2) . ?
In1 N2 2.273(2) . ?
In1 N3 2.270(2) . ?
P2 N3 1.615(2) . ?
P2 C4 1.778(2) . ?
P2 C23 1.821(3) . ?
P2 C20 1.819(3) . ?
P1 N2 1.619(2) . ?
P1 C1 1.773(3) . ?
P1 C5 1.829(3) . ?
P1 C8 1.821(3) . ?
P3 N5 1.623(2) . ?
P3 C35 1.776(3) . ?
P3 C42 1.815(3) . ?
P3 C39 1.833(3) . ?
P4 N6 1.613(2) . ?
P4 C38 1.775(3) . ?
P4 C57 1.826(3) . ?
P4 C54 1.825(3) . ?
N4 C35 1.357(3) . ?
N4 C38 1.355(3) . ?
N1 C1 1.351(3) . ?
N1 C4 1.348(3) . ?
N5 C45 1.436(3) . ?
N2 C11 1.432(3) . ?
N3 C26 1.438(3) . ?
N6 C60 1.427(3) . ?
C1 C2 1.401(3) . ?
C35 C36 1.395(4) . ?
C4 C3 1.403(3) . ?
C31 H31 0.9500 . ?
C31 C30 1.390(4) . ?
C31 C26 1.398(4) . ?
C3 H3 0.9500 . ?
C3 C2 1.409(4) . ?
C12 H12 0.9500 . ?
C12 C11 1.397(4) . ?
C12 C13 1.386(4) . ?
C23 H23 1.0000 . ?
C23 C24 1.539(4) . ?
C23 C25 1.532(4) . ?
C5 H5 1.0000 . ?
C5 C7 1.533(4) . ?
C5 C6 1.534(4) . ?
C2 H2 0.9500 . ?
C15 H15 0.9500 . ?
C15 C14 1.385(4) . ?
C15 C16 1.400(4) . ?
C11 C16 1.392(4) . ?
C42 H42 1.0000 . ?
C42 C44 1.535(4) . ?
C42 C43 1.524(4) . ?
C46 H46 0.9500 . ?
C46 C47 1.385(4) . ?
C46 C45 1.401(4) . ?
C24 H24A 0.9800 . ?
C24 H24B 0.9800 . ?
C24 H24C 0.9800 . ?
C48 C47 1.396(4) . ?
C48 C49 1.388(4) . ?
C48 C51 1.533(4) . ?
C14 C13 1.402(4) . ?
C14 C17 1.527(4) . ?
C47 H47 0.9500 . ?
C30 H30 0.9500 . ?
C30 C29 1.392(4) . ?
C44 H44A 0.9800 . ?
C44 H44B 0.9800 . ?
C44 H44C 0.9800 . ?
C16 H16 0.9500 . ?
C26 C27 1.391(4) . ?
C65 H65 0.9500 . ?
C65 C60 1.396(4) . ?
C65 C64 1.398(4) . ?
C58 H58A 0.9800 . ?
C58 H58B 0.9800 . ?
C58 H58C 0.9800 . ?
C58 C57 1.536(4) . ?
C60 C61 1.400(4) . ?
C64 H64 0.9500 . ?
C64 C63 1.384(4) . ?
C38 C37 1.396(3) . ?
C39 H39 1.0000 . ?
C39 C40 1.529(4) . ?
C39 C41 1.535(4) . ?
C7 H7A 0.9800 . ?
C7 H7B 0.9800 . ?
C7 H7C 0.9800 . ?
C49 H49 0.9500 . ?
C49 C50 1.398(4) . ?
C43 H43A 0.9800 . ?
C43 H43B 0.9800 . ?
C43 H43C 0.9800 . ?
C36 H36 0.9500 . ?
C36 C37 1.415(4) . ?
C57 H57 1.0000 . ?
C57 C59 1.536(4) . ?
C55 H55A 0.9800 . ?
C55 H55B 0.9800 . ?
C55 H55C 0.9800 . ?
C55 C54 1.534(4) . ?
C21 H21A 0.9800 . ?
C21 H21B 0.9800 . ?
C21 H21C 0.9800 . ?
C21 C20 1.532(4) . ?
C50 H50 0.9500 . ?
C50 C45 1.392(4) . ?
C51 H51 1.0000 . ?
C51 C53 1.528(4) . ?
C51 C52 1.516(4) . ?
C8 H8 1.0000 . ?
C8 C10 1.527(5) . ?
C8 C9 1.535(4) . ?
C20 H20 1.0000 . ?
C20 C22 1.535(4) . ?
C40 H40A 0.9800 . ?
C40 H40B 0.9800 . ?
C40 H40C 0.9800 . ?
C13 H13 0.9500 . ?
C6 H6A 0.9800 . ?
C6 H6B 0.9800 . ?
C6 H6C 0.9800 . ?
C29 C28 1.389(4) . ?
C29 C32 1.525(3) . ?
C25 H25A 0.9800 . ?
C25 H25B 0.9800 . ?
C25 H25C 0.9800 . ?
C54 H54 1.0000 . ?
C54 C56 1.534(4) . ?
C62 H62 0.9500 . ?
C62 C63 1.397(4) . ?
C62 C61 1.399(4) . ?
C59 H59A 0.9800 . ?
C59 H59B 0.9800 . ?
C59 H59C 0.9800 . ?
C37 H37 0.9500 . ?
C10 H10A 0.9800 . ?
C10 H10B 0.9800 . ?
C10 H10C 0.9800 . ?
C63 C66 1.523(4) . ?
C28 H28 0.9500 . ?
C28 C27 1.401(4) . ?
C9 H9A 0.9800 . ?
C9 H9B 0.9800 . ?
C9 H9C 0.9800 . ?
C61 H61 0.9500 . ?
C22 H22A 0.9800 . ?
C22 H22B 0.9800 . ?
C22 H22C 0.9800 . ?
C27 H27 0.9500 . ?
C41 H41A 0.9800 . ?
C41 H41B 0.9800 . ?
C41 H41C 0.9800 . ?
C17 H17 1.0000 . ?
C17 C19 1.525(4) . ?
C17 C18 1.513(5) . ?
C32 H32 1.0000 . ?
C32 C34 1.518(4) . ?
C32 C33 1.533(4) . ?
C56 H56A 0.9800 . ?
C56 H56B 0.9800 . ?
C56 H56C 0.9800 . ?
C19 H19A 0.9800 . ?
C19 H19B 0.9800 . ?
C19 H19C 0.9800 . ?
C66 H66 1.0000 . ?
C66 C67 1.516(5) . ?
C66 C68 1.507(6) . ?
C34 H34A 0.9800 . ?
C34 H34B 0.9800 . ?
C34 H34C 0.9800 . ?
C33 H33A 0.9800 . ?
C33 H33B 0.9800 . ?
C33 H33C 0.9800 . ?
C53 H53A 0.9800 . ?
C53 H53B 0.9800 . ?
C53 H53C 0.9800 . ?
C52 H52A 0.9800 . ?
C52 H52B 0.9800 . ?
C52 H52C 0.9800 . ?
C18 H18A 0.9800 . ?
C18 H18B 0.9800 . ?
C18 H18C 0.9800 . ?
C67 H67A 0.9800 . ?
C67 H67B 0.9800 . ?
C67 H67C 0.9800 . ?
C68 H68A 0.9800 . ?
C68 H68B 0.9800 . ?
C68 H68C 0.9800 . ?

loop_
_geom_torsion_atom_site_label_1
_geom_torsion_atom_site_label_2
_geom_torsion_atom_site_label_3
_geom_torsion_atom_site_label_4
_geom_torsion
_geom_torsion_site_symmetry_1
_geom_torsion_site_symmetry_2
_geom_torsion_site_symmetry_3
_geom_torsion_site_symmetry_4
_geom_torsion_publ_flag
In2 N4 C35 P3 -1.0(3) . . . . ?
In2 N4 C35 C36 173.61(19) . . . . ?
In2 N4 C38 P4 3.5(3) . . . . ?
In2 N4 C38 C37 -173.82(18) . . . . ?
In2 N5 C45 C46 76.5(3) . . . . ?
In2 N5 C45 C50 -102.8(3) . . . . ?
In2 N6 C60 C65 -89.5(3) . . . . ?
In2 N6 C60 C61 87.8(3) . . . . ?
In1 N1 C1 P1 5.5(3) . . . . ?
In1 N1 C1 C2 -177.00(17) . . . . ?
In1 N1 C4 P2 -3.5(3) . . . . ?
In1 N1 C4 C3 176.67(17) . . . . ?
In1 N2 C11 C12 90.6(3) . . . . ?
In1 N2 C11 C16 -86.8(3) . . . . ?
In1 N3 C26 C31 -86.7(3) . . . . ?
In1 N3 C26 C27 90.3(3) . . . . ?
P2 N3 C26 C31 79.8(3) . . . . ?
P2 N3 C26 C27 -103.2(3) . . . . ?
P2 C4 C3 C2 -179.3(2) . . . . ?
P1 N2 C11 C12 -100.4(3) . . . . ?
P1 N2 C11 C16 82.2(3) . . . . ?
P1 C1 C2 C3 177.2(2) . . . . ?
P3 N5 C45 C46 -107.0(2) . . . . ?
P3 N5 C45 C50 73.7(3) . . . . ?
P3 C35 C36 C37 173.1(2) . . . . ?
P4 N6 C60 C65 79.5(3) . . . . ?
P4 N6 C60 C61 -103.2(3) . . . . ?
P4 C38 C37 C36 -176.1(2) . . . . ?
N4 C35 C36 C37 0.0(3) . . . . ?
N4 C38 C37 C36 0.4(3) . . . . ?
N1 C1 C2 C3 0.4(3) . . . . ?
N1 C4 C3 C2 0.4(3) . . . . ?
N5 P3 C35 N4 6.8(2) . . . . ?
N5 P3 C35 C36 -166.0(3) . . . . ?
N5 P3 C42 C44 53.5(2) . . . . ?
N5 P3 C42 C43 -72.7(2) . . . . ?
N5 P3 C39 C40 -56.2(2) . . . . ?
N5 P3 C39 C41 -179.6(2) . . . . ?
N2 P1 C1 N1 4.2(2) . . . . ?
N2 P1 C1 C2 -172.5(3) . . . . ?
N2 P1 C5 C7 -179.8(2) . . . . ?
N2 P1 C5 C6 -55.9(2) . . . . ?
N2 P1 C8 C10 51.9(2) . . . . ?
N2 P1 C8 C9 -74.2(2) . . . . ?
N2 C11 C16 C15 -179.6(2) . . . . ?
N3 P2 C4 N1 9.3(2) . . . . ?
N3 P2 C4 C3 -171.0(3) . . . . ?
N3 P2 C23 C24 179.14(17) . . . . ?
N3 P2 C23 C25 -57.6(2) . . . . ?
N3 P2 C20 C21 52.0(2) . . . . ?
N3 P2 C20 C22 -75.2(2) . . . . ?
N3 C26 C27 C28 -178.1(3) . . . . ?
N6 P4 C38 N4 5.1(2) . . . . ?
N6 P4 C38 C37 -178.5(3) . . . . ?
N6 P4 C57 C58 175.6(2) . . . . ?
N6 P4 C57 C59 -60.9(2) . . . . ?
N6 P4 C54 C55 52.9(2) . . . . ?
N6 P4 C54 C56 -74.1(2) . . . . ?
N6 C60 C61 C62 -179.9(3) . . . . ?
C1 P1 N2 In1 -11.19(16) . . . . ?
C1 P1 N2 C11 179.3(2) . . . . ?
C1 P1 C5 C7 -65.6(2) . . . . ?
C1 P1 C5 C6 58.2(2) . . . . ?
C1 P1 C8 C10 -61.8(2) . . . . ?
C1 P1 C8 C9 172.1(2) . . . . ?
C1 N1 C4 P2 179.60(18) . . . . ?
C1 N1 C4 C3 -0.2(3) . . . . ?
C35 P3 N5 In2 -9.57(16) . . . . ?
C35 P3 N5 C45 173.7(2) . . . . ?
C35 P3 C42 C44 -61.1(2) . . . . ?
C35 P3 C42 C43 172.6(2) . . . . ?
C35 P3 C39 C40 58.6(2) . . . . ?
C35 P3 C39 C41 -64.9(2) . . . . ?
C35 N4 C38 P4 176.94(18) . . . . ?
C35 N4 C38 C37 -0.4(3) . . . . ?
C35 C36 C37 C38 -0.3(3) . . . . ?
C4 P2 N3 In1 -11.21(16) . . . . ?
C4 P2 N3 C26 -178.3(2) . . . . ?
C4 P2 C23 C24 -65.9(2) . . . . ?
C4 P2 C23 C25 57.3(2) . . . . ?
C4 P2 C20 C21 -62.4(2) . . . . ?
C4 P2 C20 C22 170.5(2) . . . . ?
C4 N1 C1 P1 -177.67(18) . . . . ?
C4 N1 C1 C2 -0.1(3) . . . . ?
C4 C3 C2 C1 -0.5(3) . . . . ?
C31 C30 C29 C28 0.4(4) . . . . ?
C31 C30 C29 C32 -175.8(3) . . . . ?
C31 C26 C27 C28 -1.0(4) . . . . ?
C12 C11 C16 C15 2.9(4) . . . . ?
C23 P2 N3 In1 106.43(14) . . . . ?
C23 P2 N3 C26 -60.6(2) . . . . ?
C23 P2 C4 N1 -112.3(2) . . . . ?
C23 P2 C4 C3 67.4(3) . . . . ?
C23 P2 C20 C21 -177.86(18) . . . . ?
C23 P2 C20 C22 55.0(2) . . . . ?
C5 P1 N2 In1 106.34(15) . . . . ?
C5 P1 N2 C11 -63.1(2) . . . . ?
C5 P1 C1 N1 -116.7(2) . . . . ?
C5 P1 C1 C2 66.6(3) . . . . ?
C5 P1 C8 C10 -178.34(19) . . . . ?
C5 P1 C8 C9 55.6(2) . . . . ?
C15 C14 C13 C12 1.3(4) . . . . ?
C15 C14 C17 C19 110.9(3) . . . . ?
C15 C14 C17 C18 -13.8(4) . . . . ?
C11 C12 C13 C14 0.7(4) . . . . ?
C42 P3 N5 In2 -125.68(14) . . . . ?
C42 P3 N5 C45 57.6(2) . . . . ?
C42 P3 C35 N4 130.0(2) . . . . ?
C42 P3 C35 C36 -42.8(3) . . . . ?
C42 P3 C39 C40 173.46(19) . . . . ?
C42 P3 C39 C41 50.0(2) . . . . ?
C48 C49 C50 C45 -1.6(4) . . . . ?
C14 C15 C16 C11 -1.0(4) . . . . ?
C47 C46 C45 N5 179.3(2) . . . . ?
C47 C46 C45 C50 -1.5(4) . . . . ?
C47 C48 C49 C50 0.0(4) . . . . ?
C47 C48 C51 C53 -69.4(3) . . . . ?
C47 C48 C51 C52 165.4(3) . . . . ?
C30 C31 C26 N3 178.2(3) . . . . ?
C30 C31 C26 C27 1.2(4) . . . . ?
C30 C29 C28 C27 -0.2(4) . . . . ?
C30 C29 C32 C34 95.6(3) . . . . ?
C30 C29 C32 C33 -141.3(3) . . . . ?
C16 C15 C14 C13 -1.2(4) . . . . ?
C16 C15 C14 C17 -179.0(2) . . . . ?
C26 C31 C30 C29 -0.9(4) . . . . ?
C65 C60 C61 C62 -2.5(4) . . . . ?
C65 C64 C63 C62 1.1(4) . . . . ?
C65 C64 C63 C66 -178.3(3) . . . . ?
C60 C65 C64 C63 -1.1(5) . . . . ?
C64 C65 C60 N6 179.1(3) . . . . ?
C64 C65 C60 C61 1.8(4) . . . . ?
C64 C63 C66 C67 103.6(4) . . . . ?
C64 C63 C66 C68 -130.7(5) . . . . ?
C38 P4 N6 In2 -10.83(16) . . . . ?
C38 P4 N6 C60 179.7(2) . . . . ?
C38 P4 C57 C58 -69.7(2) . . . . ?
C38 P4 C57 C59 53.8(2) . . . . ?
C38 P4 C54 C55 -61.8(2) . . . . ?
C38 P4 C54 C56 171.2(2) . . . . ?
C38 N4 C35 P3 -174.38(18) . . . . ?
C38 N4 C35 C36 0.2(3) . . . . ?
C39 P3 N5 In2 108.50(14) . . . . ?
C39 P3 N5 C45 -68.2(2) . . . . ?
C39 P3 C35 N4 -114.1(2) . . . . ?
C39 P3 C35 C36 73.1(3) . . . . ?
C39 P3 C42 C44 -177.93(19) . . . . ?
C39 P3 C42 C43 55.8(2) . . . . ?
C49 C48 C47 C46 0.8(4) . . . . ?
C49 C48 C51 C53 110.5(3) . . . . ?
C49 C48 C51 C52 -14.8(4) . . . . ?
C49 C50 C45 N5 -178.5(2) . . . . ?
C49 C50 C45 C46 2.3(4) . . . . ?
C57 P4 N6 In2 106.57(15) . . . . ?
C57 P4 N6 C60 -62.9(2) . . . . ?
C57 P4 C38 N4 -116.3(2) . . . . ?
C57 P4 C38 C37 60.1(3) . . . . ?
C57 P4 C54 C55 -177.83(18) . . . . ?
C57 P4 C54 C56 55.2(2) . . . . ?
C45 C46 C47 C48 -0.1(4) . . . . ?
C51 C48 C47 C46 -179.4(2) . . . . ?
C51 C48 C49 C50 -179.8(2) . . . . ?
C8 P1 N2 In1 -126.43(14) . . . . ?
C8 P1 N2 C11 64.1(2) . . . . ?
C8 P1 C1 N1 127.0(2) . . . . ?
C8 P1 C1 C2 -49.7(3) . . . . ?
C8 P1 C5 C7 48.9(2) . . . . ?
C8 P1 C5 C6 172.74(19) . . . . ?
C20 P2 N3 In1 -126.46(13) . . . . ?
C20 P2 N3 C26 66.5(2) . . . . ?
C20 P2 C4 N1 132.6(2) . . . . ?
C20 P2 C4 C3 -47.7(3) . . . . ?
C20 P2 C23 C24 47.5(2) . . . . ?
C20 P2 C23 C25 170.74(17) . . . . ?
C13 C12 C11 N2 179.8(2) . . . . ?
C13 C12 C11 C16 -2.8(4) . . . . ?
C13 C14 C17 C19 -66.9(3) . . . . ?
C13 C14 C17 C18 168.4(3) . . . . ?
C29 C28 C27 C26 0.5(5) . . . . ?
C54 P4 N6 In2 -127.11(13) . . . . ?
C54 P4 N6 C60 63.4(2) . . . . ?
C54 P4 C38 N4 127.9(2) . . . . ?
C54 P4 C38 C37 -55.7(3) . . . . ?
C54 P4 C57 C58 45.2(2) . . . . ?
C54 P4 C57 C59 168.66(18) . . . . ?
C62 C63 C66 C67 -75.7(4) . . . . ?
C62 C63 C66 C68 49.9(5) . . . . ?
C63 C62 C61 C60 2.6(5) . . . . ?
C28 C29 C32 C34 -80.4(3) . . . . ?
C28 C29 C32 C33 42.7(4) . . . . ?
C61 C62 C63 C64 -1.9(5) . . . . ?
C61 C62 C63 C66 177.5(3) . . . . ?
C17 C14 C13 C12 179.2(2) . . . . ?
C32 C29 C28 C27 175.9(3) . . . . ?

loop_
_twin_individual_id
_twin_individual_mass_fraction_refined
_oxdiff_twin_reflns_isolated
_oxdiff_twin_reflns_overlapped
_twin_individual_twin_lattice_type
_twin_individual_twin_matrix_11
_twin_individual_twin_matrix_12
_twin_individual_twin_matrix_13
_twin_individual_twin_matrix_21
_twin_individual_twin_matrix_22
_twin_individual_twin_matrix_23
_twin_individual_twin_matrix_31
_twin_individual_twin_matrix_32
_twin_individual_twin_matrix_33
1 0.5559 40122 15048 ref 1.0000 0.0000 0.0000 0.0000 1.0000 0.0000 0.0000 0.0000 1.0000
2 0.4441 40196 15048 nmt -0.9906 0.0162 0.0172 -0.0313 -0.9994 0.0099 1.0195 -0.0021 0.9917
